data_4328776
loop_
_publ_author_name
'Xing-Jun Li'
'Fei-Long Jiang'
'Ming-Yan Wu'
'Shu-Quan Zhang'
'You-Fu Zhou'
'Mao-Chun Hong'

_publ_section_title
;
 Self-Assembly of Discrete M6L8 Coordination Cages Based on a
 Conformationally Flexible Tripodal Phosphoric Triamide Ligand
;
_journal_name_full 'Inorganic Chemistry'
_journal_page_first 4116
_journal_page_last 4122
_journal_paper_doi 10.1021/ic202373a
_journal_volume 51
_journal_year 2012
_chemical_formula_moiety 'C120 H120 Cd6 N48 O20 P8'
_chemical_formula_sum 'C120 H120 Cd6 N48 O20 P8'
_chemical_formula_weight 3476.80
_chemical_name_systematic
; 
 ? 
;
_space_group_IT_number 220
_symmetry_cell_setting cubic
_symmetry_space_group_name_Hall 'I -4bd 2c 3'
_symmetry_space_group_name_H-M 'I -4 3 d'
_atom_sites_solution_hydrogens geom
_atom_sites_solution_primary direct
_atom_sites_solution_secondary difmap
_audit_creation_method SHELXL-97
_cell_angle_alpha 90.00
_cell_angle_beta 90.00
_cell_angle_gamma 90.00
_cell_formula_units_Z 16
_cell_length_a 45.7020(6)
_cell_length_b 45.7020(6)
_cell_length_c 45.7020(6)
_cell_measurement_reflns_used 85187
_cell_measurement_temperature 298(2)
_cell_measurement_theta_max 27.4797
_cell_measurement_theta_min 3.0229
_cell_volume 95457(2)
_computing_cell_refinement 'CrystalClear (Rigaku Inc., 2007)'
_computing_data_collection 'CrystalClear (Rigaku Inc., 2007)'
_computing_data_reduction 'CrystalClear (Rigaku Inc., 2007)'
_computing_molecular_graphics 'Bruker SHELXTL'
_computing_publication_material 'Bruker SHELXTL'
_computing_structure_refinement 'SHELXL-97 (Sheldrick, 1997)'
_computing_structure_solution 'SHELXS-97 (Sheldrick, 1990)'
_diffrn_ambient_temperature 298(2)
_diffrn_detector_area_resol_mean 14.6306
_diffrn_measured_fraction_theta_full 0.999
_diffrn_measured_fraction_theta_max 0.999
_diffrn_measurement_device_type 'Mercury70 (2x2 bin mode)'
_diffrn_measurement_method CCD_Profile_fitting
_diffrn_radiation_monochromator graphite
_diffrn_radiation_source 'fine-focus sealed tube'
_diffrn_radiation_type MoK\a
_diffrn_radiation_wavelength 0.71073
_diffrn_reflns_av_R_equivalents 0.0810
_diffrn_reflns_av_sigmaI/netI 0.0325
_diffrn_reflns_limit_h_max 58
_diffrn_reflns_limit_h_min -45
_diffrn_reflns_limit_k_max 59
_diffrn_reflns_limit_k_min -59
_diffrn_reflns_limit_l_max 59
_diffrn_reflns_limit_l_min -59
_diffrn_reflns_number 357796
_diffrn_reflns_theta_full 27.48
_diffrn_reflns_theta_max 27.48
_diffrn_reflns_theta_min 2.18
_exptl_absorpt_coefficient_mu 0.627
_exptl_absorpt_correction_T_max 1.000
_exptl_absorpt_correction_T_min 0.689
_exptl_absorpt_correction_type multi-scan
_exptl_absorpt_process_details 'Sphere (Rigaku CrystalClear)'
_exptl_crystal_colour colorless
_exptl_crystal_density_diffrn 0.968
_exptl_crystal_description cubic
_exptl_crystal_F_000 27904
_exptl_crystal_size_max 0.30
_exptl_crystal_size_mid 0.30
_exptl_crystal_size_min 0.30
_platon_squeeze_details
;
;
_refine_diff_density_max 1.299
_refine_diff_density_min -0.347
_refine_diff_density_rms 0.078
_refine_ls_abs_structure_details 'Flack H D (1983), Acta Cryst. A39, 876-881'
_refine_ls_abs_structure_Flack 0(10)
_refine_ls_extinction_method none
_refine_ls_goodness_of_fit_ref 1.009
_refine_ls_hydrogen_treatment constr
_refine_ls_matrix_type full
_refine_ls_number_parameters 602
_refine_ls_number_reflns 18248
_refine_ls_number_restraints 6
_refine_ls_restrained_S_all 1.009
_refine_ls_R_factor_all 0.0806
_refine_ls_R_factor_gt 0.0734
_refine_ls_shift/su_max 0.005
_refine_ls_shift/su_mean 0.001
_refine_ls_structure_factor_coef Fsqd
_refine_ls_weighting_details 'calc w=1/[\s^2^(Fo^2^)+(0.1500P)^2^+94.3178P] where P=(Fo^2^+2Fc^2^)/3'
_refine_ls_weighting_scheme calc
_refine_ls_wR_factor_gt 0.2162
_refine_ls_wR_factor_ref 0.2258
_reflns_number_gt 16819
_reflns_number_total 18248
_reflns_threshold_expression >2sigma(I)
_cod_data_source_file ic202373a_si_002_4.cif
_cod_data_source_block compound4
_cod_database_code 4328776

loop_
_symmetry_equiv_pos_as_xyz
'x, y, z'
'y+1/4, -x+3/4, -z+1/4'
'-x, -y+1/2, z'
'-y+1/4, x+1/4, -z+3/4'
'-x+1/4, z+1/4, -y+3/4'
'x, -y, -z+1/2'
'-x+3/4, -z+1/4, y+1/4'
'-z+3/4, -y+1/4, x+1/4'
'-x+1/2, y, -z'
'z+1/4, -y+3/4, -x+1/4'
'z, x, y'
'y, z, x'
'-y, -z+1/2, x'
'z, -x, -y+1/2'
'-y+1/2, z, -x'
'-z, -x+1/2, y'
'-z+1/2, x, -y'
'y, -z, -x+1/2'
'-y+3/4, -x+1/4, z+1/4'
'y+1/4, x+1/4, z+1/4'
'x+1/4, -z+3/4, -y+1/4'
'x+1/4, z+1/4, y+1/4'
'-z+1/4, y+1/4, -x+3/4'
'z+1/4, y+1/4, x+1/4'
'x+1/2, y+1/2, z+1/2'
'y+3/4, -x+5/4, -z+3/4'
'-x+1/2, -y+1, z+1/2'
'-y+3/4, x+3/4, -z+5/4'
'-x+3/4, z+3/4, -y+5/4'
'x+1/2, -y+1/2, -z+1'
'-x+5/4, -z+3/4, y+3/4'
'-z+5/4, -y+3/4, x+3/4'
'-x+1, y+1/2, -z+1/2'
'z+3/4, -y+5/4, -x+3/4'
'z+1/2, x+1/2, y+1/2'
'y+1/2, z+1/2, x+1/2'
'-y+1/2, -z+1, x+1/2'
'z+1/2, -x+1/2, -y+1'
'-y+1, z+1/2, -x+1/2'
'-z+1/2, -x+1, y+1/2'
'-z+1, x+1/2, -y+1/2'
'y+1/2, -z+1/2, -x+1'
'-y+5/4, -x+3/4, z+3/4'
'y+3/4, x+3/4, z+3/4'
'x+3/4, -z+5/4, -y+3/4'
'x+3/4, z+3/4, y+3/4'
'-z+3/4, y+3/4, -x+5/4'
'z+3/4, y+3/4, x+3/4'

loop_
_atom_site_label
_atom_site_type_symbol
_atom_site_fract_x
_atom_site_fract_y
_atom_site_fract_z
_atom_site_U_iso_or_equiv
_atom_site_adp_type
_atom_site_occupancy
_atom_site_symmetry_multiplicity
_atom_site_calc_flag
_atom_site_refinement_flags
Cd1 Cd 0.031360(11) 0.669385(10) 0.980099(10) 0.06041(13) Uani 1 1 d .
Cd2 Cd -0.118704(11) 0.532094(12) 0.979654(11) 0.06516(14) Uani 1 1 d .
P1 P 0.10488(3) 0.60488(3) 0.89512(3) 0.0539(5) Uani 1 3 d S
P2 P -0.05506(4) 0.61352(4) 0.89928(4) 0.0584(4) Uani 1 1 d .
P3 P -0.04885(4) 0.60704(4) 1.06194(4) 0.0665(4) Uani 1 1 d .
P4 P -0.05395(3) 0.44605(3) 1.05395(3) 0.0598(6) Uani 1 3 d S
O1 O 0.08600(8) 0.58600(8) 0.91400(8) 0.0617(18) Uani 1 3 d S
O2 O -0.03703(11) 0.59311(11) 0.91660(11) 0.0669(11) Uiso 1 1 d .
O3 O -0.03150(12) 0.58800(11) 1.04249(12) 0.0739(13) Uani 1 1 d .
O4 O -0.03578(11) 0.46422(11) 1.03578(11) 0.078(2) Uani 1 3 d S
O5 O 0.03415(15) 0.72201(11) 0.98218(13) 0.0893(17) Uani 1 1 d .
O6 O 0.02875(16) 0.61862(12) 0.98015(15) 0.0968(19) Uani 1 1 d .
O7 O -0.06789(12) 0.52975(16) 0.97722(14) 0.0915(17) Uani 1 1 d .
O8 O -0.17130(16) 0.5345(2) 0.9808(2) 0.120(3) Uani 1 1 d .
N1 N 0.08655(13) 0.62991(14) 0.87654(14) 0.0685(14) Uani 1 1 d .
H1 H 0.0894 0.6305 0.8579 0.082 Uiso 1 1 calc R
N2 N -0.03775(13) 0.63158(12) 0.87539(12) 0.0621(12) Uani 1 1 d .
H2 H -0.0412 0.6501 0.8750 0.074 Uiso 1 1 calc R
N3 N -0.08181(14) 0.59782(16) 0.88113(13) 0.0793(18) Uani 1 1 d .
H3 H -0.0840 0.6031 0.8632 0.095 Uiso 1 1 calc R
N4 N -0.07276(11) 0.63672(15) 0.91914(12) 0.0665(14) Uani 1 1 d .
H4 H -0.0913 0.6379 0.9163 0.080 Uiso 1 1 calc R
N5 N 0.01060(14) 0.58191(14) 0.83341(13) 0.0714(15) Uani 1 1 d .
N6 N -0.01912(12) 0.67218(13) 0.96937(13) 0.0646(13) Uani 1 1 d .
N7 N -0.11977(14) 0.54704(13) 0.92984(12) 0.0661(13) Uani 1 1 d .
N8 N -0.02871(16) 0.63047(16) 1.08065(15) 0.0832(19) Uani 1 1 d .
H8 H -0.0323 0.6318 1.0991 0.100 Uiso 1 1 calc R
N9 N -0.07345(18) 0.62720(14) 1.04533(14) 0.0813(19) Uani 1 1 d .
H9 H -0.0734 0.6455 1.0497 0.098 Uiso 1 1 calc R
N10 N -0.06680(14) 0.58817(16) 1.08788(14) 0.0790(18) Uani 1 1 d .
H10 H -0.0844 0.5937 1.0914 0.095 Uiso 1 1 calc R
N11 N 0.02135(13) 0.66832(14) 1.03062(12) 0.0656(13) Uani 1 1 d .
N12 N -0.11604(14) 0.58076(14) 0.99460(12) 0.0703(14) Uani 1 1 d .
N13 N -0.01725(13) 0.53486(14) 1.11990(14) 0.0712(15) Uani 1 1 d .
N14 N -0.07690(13) 0.46454(13) 1.07496(11) 0.0626(12) Uani 1 1 d .
H14 H -0.0769 0.4605 1.0933 0.075 Uiso 1 1 calc R
N15 N -0.11704(15) 0.51705(15) 1.02901(16) 0.0783(17) Uani 1 1 d .
N16 N 0.04016(16) 0.66985(16) 0.92959(13) 0.0806(18) Uani 1 1 d .
C1 C 0.06692(14) 0.65013(13) 0.88829(16) 0.0633(15) Uani 1 1 d .
C2 C 0.05208(19) 0.66807(16) 0.87000(17) 0.076(2) Uani 1 1 d .
H2A H 0.0555 0.6677 0.8499 0.092 Uiso 1 1 calc R
C3 C 0.03012(18) 0.6884(2) 0.88295(18) 0.086(2) Uani 1 1 d .
H3A H 0.0207 0.7020 0.8711 0.103 Uiso 1 1 calc R
C4 C 0.0239(3) 0.6874(2) 0.9113(2) 0.118(4) Uani 1 1 d .
H4A H 0.0086 0.6985 0.9188 0.141 Uiso 1 1 calc R
C5 C 0.06121(14) 0.65240(17) 0.91809(14) 0.0647(16) Uani 1 1 d .
H5 H 0.0725 0.6413 0.9309 0.078 Uiso 1 1 calc R
C6 C -0.0077(2) 0.59184(18) 0.85220(18) 0.083(2) Uani 1 1 d .
H6 H -0.0158 0.5789 0.8657 0.099 Uiso 1 1 calc R
C7 C -0.01609(14) 0.62078(15) 0.85332(15) 0.0613(14) Uani 1 1 d .
C8 C -0.00490(19) 0.63987(15) 0.83374(19) 0.079(2) Uani 1 1 d .
H8A H -0.0090 0.6598 0.8349 0.095 Uiso 1 1 calc R
C9 C 0.0125(2) 0.6292(2) 0.8125(2) 0.096(3) Uani 1 1 d .
H9A H 0.0176 0.6405 0.7964 0.115 Uiso 1 1 calc R
C10 C 0.02227(19) 0.6007(2) 0.8155(2) 0.092(2) Uani 1 1 d .
H10A H 0.0381 0.5946 0.8042 0.110 Uiso 1 1 calc R
C11 C -0.10102(14) 0.56648(15) 0.92056(15) 0.0631(15) Uani 1 1 d .
H11 H -0.0869 0.5739 0.9332 0.076 Uiso 1 1 calc R
C12 C -0.10212(15) 0.57606(17) 0.89194(15) 0.0681(16) Uani 1 1 d .
C13 C -0.1241(2) 0.5650(2) 0.8750(2) 0.086(2) Uani 1 1 d .
H13A H -0.1272 0.5727 0.8564 0.104 Uiso 1 1 calc R
C14 C -0.1411(2) 0.5435(2) 0.88450(17) 0.094(3) Uani 1 1 d .
H14A H -0.1544 0.5349 0.8718 0.113 Uiso 1 1 calc R
C15 C -0.13928(17) 0.5341(2) 0.91188(17) 0.081(2) Uani 1 1 d .
H15 H -0.1512 0.5190 0.9185 0.097 Uiso 1 1 calc R
C16 C -0.03107(16) 0.65513(17) 0.94905(14) 0.0675(16) Uani 1 1 d .
H16 H -0.0193 0.6418 0.9392 0.081 Uiso 1 1 calc R
C17 C -0.05978(13) 0.65665(13) 0.94240(15) 0.0577(13) Uani 1 1 d .
C18 C -0.07677(17) 0.67590(16) 0.9558(2) 0.077(2) Uani 1 1 d .
H18 H -0.0962 0.6781 0.9501 0.093 Uiso 1 1 calc R
C19 C -0.0656(2) 0.6927(3) 0.9784(2) 0.099(3) Uani 1 1 d .
H19 H -0.0776 0.7048 0.9895 0.118 Uiso 1 1 calc R
C20 C -0.03668(17) 0.69098(18) 0.98379(19) 0.078(2) Uani 1 1 d .
H20 H -0.0286 0.7031 0.9979 0.094 Uiso 1 1 calc R
C21 C 0.03726(17) 0.68432(17) 1.04905(15) 0.0708(17) Uani 1 1 d .
H21 H 0.0526 0.6957 1.0420 0.085 Uiso 1 1 calc R
C22 C 0.0309(3) 0.6842(2) 1.07946(19) 0.096(3) Uani 1 1 d .
H22 H 0.0410 0.6966 1.0921 0.115 Uiso 1 1 calc R
C23 C 0.01026(19) 0.6659(2) 1.08990(17) 0.081(2) Uani 1 1 d .
H23 H 0.0067 0.6646 1.1099 0.097 Uiso 1 1 calc R
C24 C -0.00600(15) 0.64861(15) 1.06952(15) 0.0650(15) Uani 1 1 d .
C25 C 0.00109(17) 0.65138(16) 1.04124(17) 0.0693(16) Uani 1 1 d .
H25 H -0.0095 0.6401 1.0279 0.083 Uiso 1 1 calc R
C26 C -0.09652(13) 0.59038(12) 1.01557(17) 0.0639(16) Uani 1 1 d .
H26 H -0.0839 0.5767 1.0238 0.077 Uiso 1 1 calc R
C27 C -0.09449(15) 0.61848(14) 1.02505(15) 0.0619(14) Uani 1 1 d .
C28 C -0.1125(2) 0.6391(2) 1.0148(2) 0.099(3) Uani 1 1 d .
H28 H -0.1117 0.6585 1.0209 0.119 Uiso 1 1 calc R
C29 C -0.1329(3) 0.6289(2) 0.9937(4) 0.127(4) Uani 1 1 d U
H29 H -0.1460 0.6420 0.9854 0.153 Uiso 1 1 calc R
C30 C -0.13365(19) 0.6002(2) 0.98520(17) 0.082(2) Uani 1 1 d .
H30 H -0.1479 0.5945 0.9718 0.099 Uiso 1 1 calc R
C31 C -0.02758(15) 0.55593(19) 1.10370(19) 0.079(2) Uani 1 1 d .
H31 H -0.0147 0.5654 1.0911 0.095 Uiso 1 1 calc R
C32 C -0.0570(2) 0.5653(2) 1.10395(15) 0.085(2) Uani 1 1 d .
C33 C -0.07480(16) 0.55259(19) 1.1230(3) 0.105(4) Uani 1 1 d .
H33 H -0.0942 0.5585 1.1239 0.126 Uiso 1 1 calc R
C34 C -0.0654(3) 0.5310(3) 1.1414(2) 0.122(4) Uani 1 1 d .
H34 H -0.0782 0.5225 1.1547 0.147 Uiso 1 1 calc R
C35 C -0.03530(17) 0.52171(18) 1.13991(17) 0.0751(18) Uani 1 1 d .
H35 H -0.0283 0.5071 1.1522 0.090 Uiso 1 1 calc R
C36 C -0.1352(3) 0.5302(2) 1.04812(18) 0.093(3) Uani 1 1 d .
H36 H -0.1488 0.5440 1.0418 0.112 Uiso 1 1 calc R
C37 C -0.1332(2) 0.5226(2) 1.07769(19) 0.098(3) Uani 1 1 d .
H37 H -0.1446 0.5324 1.0915 0.118 Uiso 1 1 calc R
C38 C -0.11438(17) 0.50073(15) 1.08642(16) 0.0696(17) Uani 1 1 d .
H38 H -0.1133 0.4953 1.1060 0.084 Uiso 1 1 calc R
C39 C -0.09658(14) 0.48653(12) 1.06523(13) 0.0563(13) Uani 1 1 d .
C40 C -0.09906(17) 0.49604(19) 1.03736(19) 0.0777(19) Uani 1 1 d .
H40 H -0.0874 0.4873 1.0232 0.093 Uiso 1 1 calc R

loop_
_atom_site_aniso_label
_atom_site_aniso_U_11
_atom_site_aniso_U_22
_atom_site_aniso_U_33
_atom_site_aniso_U_23
_atom_site_aniso_U_13
_atom_site_aniso_U_12
Cd1 0.0663(3) 0.0584(3) 0.0565(2) 0.00047(18) 0.00203(19) 0.00197(19)
Cd2 0.0613(3) 0.0747(3) 0.0594(3) 0.0059(2) 0.0050(2) 0.0003(2)
P1 0.0539(5) 0.0539(5) 0.0539(5) 0.0067(6) 0.0067(6) -0.0067(6)
P2 0.0608(8) 0.0626(9) 0.0518(8) -0.0023(7) -0.0038(6) 0.0034(7)
P3 0.0711(10) 0.0663(10) 0.0621(9) 0.0014(8) 0.0101(8) 0.0039(8)
P4 0.0598(6) 0.0598(6) 0.0598(6) 0.0086(6) 0.0086(6) -0.0086(6)
O1 0.0617(18) 0.0617(18) 0.0617(18) 0.0128(17) 0.0128(17) -0.0128(17)
O3 0.076(3) 0.075(3) 0.071(3) -0.007(2) 0.010(2) 0.009(2)
O4 0.078(2) 0.078(2) 0.078(2) 0.014(2) 0.014(2) -0.014(2)
O5 0.124(5) 0.059(3) 0.084(3) 0.002(2) -0.014(3) -0.024(3)
O6 0.132(5) 0.057(3) 0.102(4) -0.004(3) 0.027(4) -0.004(3)
O7 0.061(3) 0.119(5) 0.095(4) 0.019(4) 0.000(3) -0.005(3)
O8 0.079(4) 0.139(6) 0.142(6) 0.025(5) -0.001(4) 0.000(4)
N1 0.062(3) 0.072(3) 0.071(3) 0.018(3) -0.005(3) -0.012(3)
N2 0.074(3) 0.051(3) 0.061(3) 0.005(2) 0.006(2) -0.006(2)
N3 0.070(3) 0.113(5) 0.055(3) 0.011(3) -0.023(3) -0.027(3)
N4 0.037(2) 0.099(4) 0.063(3) -0.010(3) 0.002(2) 0.014(2)
N5 0.082(4) 0.074(3) 0.058(3) 0.019(3) 0.020(3) -0.005(3)
N6 0.060(3) 0.070(3) 0.064(3) -0.016(2) 0.000(2) 0.004(2)
N7 0.076(3) 0.069(3) 0.054(3) 0.012(2) -0.008(3) 0.001(3)
N8 0.087(4) 0.091(4) 0.072(4) -0.016(3) 0.009(3) -0.029(4)
N9 0.122(6) 0.060(3) 0.062(3) -0.011(3) -0.007(3) 0.024(3)
N10 0.073(4) 0.095(4) 0.069(4) 0.017(3) 0.035(3) 0.018(3)
N11 0.066(3) 0.080(4) 0.050(3) -0.005(2) -0.009(2) 0.013(3)
N12 0.074(3) 0.080(4) 0.056(3) 0.011(3) -0.004(3) 0.009(3)
N13 0.064(3) 0.075(3) 0.075(4) 0.014(3) 0.009(3) 0.002(3)
N14 0.075(3) 0.067(3) 0.047(2) 0.005(2) 0.007(2) -0.001(3)
N15 0.077(4) 0.074(4) 0.085(4) -0.011(3) 0.022(3) -0.001(3)
N16 0.097(5) 0.088(4) 0.057(3) 0.008(3) -0.004(3) 0.033(4)
C1 0.059(3) 0.047(3) 0.084(4) 0.006(3) 0.014(3) -0.009(2)
C2 0.105(6) 0.061(4) 0.062(4) -0.009(3) -0.003(4) 0.024(4)
C3 0.076(5) 0.105(6) 0.076(5) 0.027(4) -0.002(4) 0.038(4)
C4 0.191(12) 0.069(5) 0.092(6) 0.002(4) 0.063(7) 0.017(6)
C5 0.057(3) 0.084(4) 0.053(3) 0.003(3) 0.000(3) 0.021(3)
C6 0.101(6) 0.071(4) 0.076(5) 0.002(4) 0.018(4) -0.024(4)
C7 0.055(3) 0.066(4) 0.063(3) 0.007(3) 0.006(3) 0.002(3)
C8 0.096(5) 0.050(3) 0.090(5) 0.010(3) 0.019(4) 0.021(3)
C9 0.119(7) 0.084(5) 0.085(5) 0.017(4) 0.024(5) -0.010(5)
C10 0.070(5) 0.098(6) 0.108(6) 0.015(5) 0.026(4) -0.006(4)
C11 0.056(3) 0.073(4) 0.060(3) 0.011(3) -0.002(3) -0.016(3)
C12 0.065(4) 0.080(4) 0.059(3) -0.004(3) 0.008(3) -0.003(3)
C13 0.085(5) 0.086(5) 0.089(5) -0.010(4) 0.003(4) -0.022(4)
C14 0.122(7) 0.105(6) 0.055(4) -0.014(4) -0.009(4) -0.035(6)
C15 0.070(4) 0.105(6) 0.069(4) 0.027(4) 0.003(3) -0.009(4)
C16 0.065(4) 0.083(4) 0.054(3) -0.015(3) 0.011(3) 0.000(3)
C17 0.047(3) 0.055(3) 0.071(4) -0.003(3) 0.012(3) -0.011(2)
C18 0.065(4) 0.062(4) 0.105(6) -0.027(4) -0.011(4) 0.005(3)
C19 0.089(6) 0.130(8) 0.077(5) 0.009(5) 0.013(4) 0.028(6)
C20 0.066(4) 0.079(5) 0.091(5) -0.023(4) 0.000(4) 0.015(3)
C21 0.074(4) 0.079(4) 0.059(4) -0.016(3) -0.016(3) -0.004(3)
C22 0.124(7) 0.098(6) 0.066(4) -0.014(4) -0.010(5) -0.017(6)
C23 0.086(5) 0.096(6) 0.061(4) -0.020(4) -0.005(3) -0.004(4)
C24 0.066(4) 0.063(4) 0.066(4) 0.002(3) -0.011(3) -0.007(3)
C25 0.072(4) 0.061(4) 0.075(4) -0.006(3) 0.004(3) 0.003(3)
C26 0.053(3) 0.040(3) 0.099(5) 0.024(3) -0.002(3) 0.002(2)
C27 0.063(3) 0.058(3) 0.064(4) 0.012(3) 0.014(3) 0.005(3)
C28 0.104(7) 0.098(6) 0.096(6) 0.000(5) -0.007(5) 0.032(5)
C29 0.120(8) 0.074(5) 0.187(11) 0.025(7) 0.033(8) 0.026(5)
C30 0.080(5) 0.099(6) 0.066(4) -0.006(4) -0.013(4) -0.007(4)
C31 0.054(3) 0.092(5) 0.090(5) 0.044(4) 0.010(3) -0.002(3)
C32 0.096(6) 0.113(6) 0.048(3) 0.013(4) 0.026(3) 0.011(5)
C33 0.047(4) 0.078(5) 0.190(11) 0.034(6) 0.056(5) 0.010(3)
C34 0.110(7) 0.159(10) 0.098(7) 0.064(7) 0.049(6) 0.007(7)
C35 0.078(4) 0.076(4) 0.072(4) 0.010(3) 0.017(3) 0.005(4)
C36 0.129(8) 0.088(5) 0.063(4) 0.002(4) 0.028(5) -0.008(5)
C37 0.121(7) 0.097(6) 0.076(5) -0.010(4) 0.040(5) 0.035(5)
C38 0.084(4) 0.062(4) 0.063(4) 0.009(3) 0.021(3) 0.000(3)
C39 0.065(3) 0.046(3) 0.058(3) 0.003(2) 0.011(3) 0.003(2)
C40 0.067(4) 0.081(5) 0.085(5) 0.005(4) 0.004(4) 0.004(4)

loop_
_atom_type_symbol
_atom_type_description
_atom_type_scat_dispersion_real
_atom_type_scat_dispersion_imag
_atom_type_scat_source
C C 0.0033 0.0016 'International Tables Vol C Tables 4.2.6.8 and 6.1.1.4'
H H 0.0000 0.0000 'International Tables Vol C Tables 4.2.6.8 and 6.1.1.4'
N N 0.0061 0.0033 'International Tables Vol C Tables 4.2.6.8 and 6.1.1.4'
O O 0.0106 0.0060 'International Tables Vol C Tables 4.2.6.8 and 6.1.1.4'
P P 0.1023 0.0942 'International Tables Vol C Tables 4.2.6.8 and 6.1.1.4'
Cd Cd -0.8075 1.2024 'International Tables Vol C Tables 4.2.6.8 and 6.1.1.4'

loop_
_geom_angle_atom_site_label_1
_geom_angle_atom_site_label_2
_geom_angle_atom_site_label_3
_geom_angle
_geom_angle_site_symmetry_1
_geom_angle_site_symmetry_3
O6 Cd1 N16 91.1(2) . .
O6 Cd1 N5 89.8(2) . 42_465
N16 Cd1 N5 90.6(2) . 42_465
O6 Cd1 N11 88.2(2) . .
N16 Cd1 N11 178.5(3) . .
N5 Cd1 N11 90.7(2) 42_465 .
O6 Cd1 N6 90.2(2) . .
N16 Cd1 N6 87.9(2) . .
N5 Cd1 N6 178.4(2) 42_465 .
N11 Cd1 N6 90.9(2) . .
O6 Cd1 O5 177.7(2) . .
N16 Cd1 O5 91.2(2) . .
N5 Cd1 O5 89.7(2) 42_465 .
N11 Cd1 O5 89.6(2) . .
N6 Cd1 O5 90.3(2) . .
O7 Cd2 N12 90.3(2) . .
O7 Cd2 N13 88.0(2) . 41_556
N12 Cd2 N13 178.2(2) . 41_556
O7 Cd2 N15 90.0(2) . .
N12 Cd2 N15 89.8(2) . .
N13 Cd2 N15 89.5(2) 41_556 .
O7 Cd2 N7 89.3(2) . .
N12 Cd2 N7 90.4(2) . .
N13 Cd2 N7 90.3(2) 41_556 .
N15 Cd2 N7 179.3(2) . .
O7 Cd2 O8 178.5(3) . .
N12 Cd2 O8 90.1(3) . .
N13 Cd2 O8 91.5(3) 41_556 .
N15 Cd2 O8 91.4(3) . .
N7 Cd2 O8 89.3(3) . .
O1 P1 N1 113.8(2) . 42_465
O1 P1 N1 113.8(2) . .
N1 P1 N1 104.8(2) 42_465 .
O1 P1 N1 113.8(2) . 41_556
N1 P1 N1 104.8(2) 42_465 41_556
N1 P1 N1 104.8(2) . 41_556
O2 P2 N2 114.9(3) . .
O2 P2 N4 113.2(3) . .
N2 P2 N4 107.2(3) . .
O2 P2 N3 114.2(3) . .
N2 P2 N3 104.6(3) . .
N4 P2 N3 101.4(3) . .
O3 P3 N9 114.9(3) . .
O3 P3 N8 113.3(4) . .
N9 P3 N8 104.9(4) . .
O3 P3 N10 112.7(3) . .
N9 P3 N10 106.3(4) . .
N8 P3 N10 103.9(4) . .
O4 P4 N14 114.0(2) . 41_556
O4 P4 N14 114.0(2) . 42_465
N14 P4 N14 104.6(2) 41_556 42_465
O4 P4 N14 114.0(2) . .
N14 P4 N14 104.6(2) 41_556 .
N14 P4 N14 104.6(2) 42_465 .
C1 N1 P1 125.9(5) . .
C7 N2 P2 128.6(4) . .
C12 N3 P2 127.2(5) . .
C17 N4 P2 126.3(4) . .
C6 N5 C10 117.1(8) . .
C6 N5 Cd1 120.1(5) . 41_556
C10 N5 Cd1 122.7(6) . 41_556
C16 N6 C20 118.1(6) . .
C16 N6 Cd1 121.0(4) . .
C20 N6 Cd1 121.0(5) . .
C11 N7 C15 122.3(6) . .
C11 N7 Cd2 119.6(5) . .
C15 N7 Cd2 118.1(5) . .
C24 N8 P3 126.8(5) . .
C27 N9 P3 128.3(5) . .
C32 N10 P3 128.1(5) . .
C25 N11 C21 118.7(6) . .
C25 N11 Cd1 121.1(5) . .
C21 N11 Cd1 120.2(5) . .
C30 N12 C26 114.9(7) . .
C30 N12 Cd2 122.3(5) . .
C26 N12 Cd2 122.8(4) . .
C31 N13 C35 119.0(6) . .
C31 N13 Cd2 122.9(5) . 42_465
C35 N13 Cd2 118.0(5) . 42_465
C39 N14 P4 125.5(4) . .
C40 N15 C36 121.4(8) . .
C40 N15 Cd2 120.6(5) . .
C36 N15 Cd2 118.0(6) . .
C5 N16 C4 119.3(6) . .
C5 N16 Cd1 119.9(4) . .
C4 N16 Cd1 120.7(5) . .
C2 C1 C5 117.8(6) . .
C2 C1 N1 119.1(7) . .
C5 C1 N1 123.2(6) . .
C1 C2 C3 118.0(7) . .
C4 C3 C2 120.5(8) . .
C3 C4 N16 120.0(9) . .
N16 C5 C1 123.8(6) . .
N5 C6 C7 123.1(7) . .
C8 C7 C6 119.4(6) . .
C8 C7 N2 118.9(6) . .
C6 C7 N2 121.7(6) . .
C9 C8 C7 117.8(7) . .
C8 C9 C10 117.3(8) . .
N5 C10 C9 123.5(8) . .
N7 C11 C12 120.0(6) . .
C13 C12 C11 116.6(7) . .
C13 C12 N3 122.1(7) . .
C11 C12 N3 121.2(6) . .
C14 C13 C12 121.3(9) . .
C13 C14 C15 120.8(9) . .
C14 C15 N7 118.3(8) . .
N6 C16 C17 121.8(6) . .
C18 C17 C16 120.0(6) . .
C18 C17 N4 119.6(6) . .
C16 C17 N4 120.4(5) . .
C17 C18 C19 119.8(7) . .
C20 C19 C18 117.8(9) . .
N6 C20 C19 122.2(8) . .
N11 C21 C22 120.3(8) . .
C23 C22 C21 119.5(8) . .
C22 C23 C24 118.4(7) . .
C25 C24 N8 125.2(7) . .
C25 C24 C23 116.8(7) . .
N8 C24 C23 117.9(7) . .
N11 C25 C24 126.0(7) . .
C27 C26 N12 124.5(6) . .
C28 C27 C26 120.9(8) . .
C28 C27 N9 117.2(8) . .
C26 C27 N9 122.0(6) . .
C27 C28 C29 114.2(10) . .
C30 C29 C28 121.7(11) . .
N12 C30 C29 123.8(9) . .
N13 C31 C32 124.4(6) . .
C33 C32 N10 119.4(8) . .
C33 C32 C31 117.2(8) . .
N10 C32 C31 123.1(7) . .
C32 C33 C34 121.8(8) . .
C33 C34 C35 119.1(7) . .
N13 C35 C34 118.4(7) . .
N15 C36 C37 118.4(10) . .
C38 C37 C36 120.0(8) . .
C37 C38 C39 119.4(7) . .
C40 C39 C38 116.6(6) . .
C40 C39 N14 125.2(6) . .
C38 C39 N14 118.2(6) . .
N15 C40 C39 124.0(8) . .

loop_
_geom_bond_atom_site_label_1
_geom_bond_atom_site_label_2
_geom_bond_distance
_geom_bond_site_symmetry_2
Cd1 O6 2.323(5) .
Cd1 N16 2.343(6) .
Cd1 N5 2.352(6) 42_465
Cd1 N11 2.354(5) .
Cd1 N6 2.362(6) .
Cd1 O5 2.410(5) .
Cd2 O7 2.327(5) .
Cd2 N12 2.330(7) .
Cd2 N13 2.351(6) 41_556
Cd2 N15 2.359(7) .
Cd2 N7 2.377(5) .
Cd2 O8 2.407(7) .
P1 O1 1.494(7) .
P1 N1 1.653(6) 42_465
P1 N1 1.653(6) .
P1 N1 1.653(6) 41_556
P2 O2 1.475(6) .
P2 N2 1.581(5) .
P2 N4 1.613(5) .
P2 N3 1.642(6) .
P3 O3 1.475(5) .
P3 N9 1.640(7) .
P3 N8 1.651(6) .
P3 N10 1.680(6) .
P4 O4 1.438(9) .
P4 N14 1.654(6) 41_556
P4 N14 1.654(6) 42_465
P4 N14 1.654(6) .
N1 C1 1.395(9) .
N2 C7 1.497(8) .
N3 C12 1.448(9) .
N4 C17 1.520(8) .
N5 C6 1.283(10) .
N5 C10 1.299(10) .
N5 Cd1 2.352(6) 41_556
N6 C16 1.330(9) .
N6 C20 1.348(9) .
N7 C11 1.305(9) .
N7 C15 1.348(11) .
N8 C24 1.422(9) .
N9 C27 1.394(10) .
N10 C32 1.355(11) .
N11 C25 1.301(10) .
N11 C21 1.331(9) .
N12 C30 1.273(11) .
N12 C26 1.381(10) .
N13 C31 1.303(9) .
N13 C35 1.371(9) .
N13 Cd2 2.351(6) 42_465
N14 C39 1.420(8) .
N15 C40 1.320(11) .
N15 C36 1.347(11) .
N16 C5 1.356(9) .
N16 C4 1.374(14) .
C1 C2 1.353(10) .
C1 C5 1.390(10) .
C2 C3 1.491(10) .
C3 C4 1.328(12) .
C6 C7 1.377(11) .
C7 C8 1.351(10) .
C8 C9 1.347(12) .
C9 C10 1.385(14) .
C11 C12 1.380(10) .
C12 C13 1.364(11) .
C13 C14 1.327(12) .
C14 C15 1.326(11) .
C16 C17 1.349(10) .
C17 C18 1.324(9) .
C18 C19 1.384(13) .
C19 C20 1.345(12) .
C21 C22 1.420(12) .
C22 C23 1.348(13) .
C23 C24 1.430(10) .
C24 C25 1.339(10) .
C26 C27 1.358(9) .
C27 C28 1.337(11) .
C28 C29 1.420(18) .
C29 C30 1.368(14) .
C31 C32 1.410(11) .
C32 C33 1.327(11) .
C33 C34 1.363(14) .
C34 C35 1.441(14) .
C36 C37 1.398(13) .
C37 C38 1.379(12) .
C38 C39 1.421(9) .
C39 C40 1.351(11) .

loop_
_platon_squeeze_void_nr
_platon_squeeze_void_average_x
_platon_squeeze_void_average_y
_platon_squeeze_void_average_z
_platon_squeeze_void_volume
_platon_squeeze_void_count_electrons
1 -0.026 -0.026 -0.026 319.9 151.8
2 0.234 -0.005 0.004 40156.5 11795.9
3 0.526 -0.026 0.026 319.9 152.8
4 0.526 0.026 0.474 319.8 152.4
5 0.974 0.026 0.526 319.8 152.2
6 0.224 0.224 0.224 319.9 152.4
7 0.276 0.224 0.776 319.9 152.5
8 0.776 0.276 0.224 319.9 151.9
9 0.724 0.276 0.776 319.9 152.4
10 0.474 0.474 0.474 319.9 151.8
11 1.026 0.474 0.526 319.9 152.8
12 0.474 0.526 0.026 319.8 152.2
13 0.026 0.526 -0.026 319.8 152.4
14 0.776 0.724 0.276 319.9 152.5
15 0.724 0.724 0.724 319.9 152.4
16 0.224 0.776 0.276 319.9 152.4
17 0.276 0.776 0.724 319.9 151.9
